data_2102426
loop_
_publ_author_name
'Marsh, Richard E.'

_publ_section_title
;
 Space group <i>Cc</i>: an update
;
_journal_issue 2
_journal_name_full 'Acta Crystallographica Section B'
_journal_page_first 252
_journal_page_last 253
_journal_paper_doi 10.1107/S0108768104003878
_journal_volume 60
_journal_year 2004
_chemical_formula_moiety 'C22 H30 N6 O2 Ni, 2(N O3), 2(H2 O)'
_chemical_formula_sum 'C22 H34 N8 Ni O10'
_space_group_crystal_system orthorhombic
_space_group_IT_number 43
_symmetry_space_group_name_H-M 'F d d 2'
_audit_creation_method CRYM
_cell_angle_alpha 90
_cell_angle_beta 90
_cell_angle_gamma 90
_cell_formula_units_Z 8
_cell_length_a 18.7020
_cell_length_b 36.3170
_cell_length_c 8.5020
_cell_volume 5774.563
_cod_data_source_file bk0142.cif
_cod_data_source_block SEMWIQ
_cod_depositor_comments
;
 Adding the _cell_formula_units_Z data item.

 Antanas Vaitkus,
 2017-08-05

 Marking attached hydrogen comments.

 Antanas Vaitkus,
 2017-03-25

  Added moiety chemical formula from Marsh (2004) paper.
  The summary chemical formula is calculated from moiety formula using
  AdHocParser
  (svn://www.crystallography.net/cod-tools/trunk/Formulae/AdHocParser.yp,
  revision 1441.)

  Andrius Merkys
  2013-11-11
;
_cod_original_sg_symbol_H-M Fdd2
_cod_database_code 2102426

loop_
_atom_site_label
_atom_site_type_symbol
_atom_site_fract_x
_atom_site_fract_y
_atom_site_fract_z
_atom_site_attached_hydrogens
Ni Ni 0.00000 0.00000 0.00000 0
N1 N -0.08550 0.01090 -0.16125 0
N2 N 0.02300 0.05492 0.01388 0
N3 N 0.07385 0.00332 0.19697 0
C1 C -0.08355 0.04170 -0.25395 0
C2 C -0.14295 0.05203 -0.33957 1
C3 C -0.20520 0.03042 -0.32897 1
C4 C -0.20740 0.00052 -0.23593 1
C5 C -0.14545 -0.00820 -0.15260 1
C6 C -0.01645 0.06338 -0.25648 2
C7 C 0.00050 0.08178 -0.10498 2
C8 C 0.06345 0.06560 0.12665 0
C9 C 0.08530 0.03605 0.24060 0
C10 C 0.08965 0.10362 0.15168 3
C11 C 0.11695 0.04502 0.39757 3
O1 O 0.09225 -0.02372 0.30207 1
O9 O 0.10185 -0.09240 0.22300 2
N7 N 0.03640 -0.15002 -0.48028 0
O3 O 0.01435 -0.16348 -0.35952 0
O4 O 0.09870 -0.14327 -0.49503 0
O5 O -0.00320 -0.14163 -0.58033 0
